data_1520093
loop_
_publ_author_name
'Chen, Lijuan'
'Zhang, Fang'
'Ma, Xing'
'Luo, Jie'
'Zhao, Junwei'

_publ_section_title
;
 Two types of novel tetra-iron substituted sandwich-type arsenotungastates
 with supporting lanthanide pendants.
;
_journal_issue 28
_journal_name_full 'Dalton transactions (Cambridge, England : 2003)'
_journal_page_first 12598
_journal_page_last 12612
_journal_paper_doi 10.1039/c5dt00696a
_journal_volume 44
_journal_year 2015
_chemical_formula_sum 'C8 H106 As2 Fe4 N2 Nd2 O116 W18'
_chemical_formula_weight 6057.79
_chemical_name_systematic
; 
 ? 
;
_space_group_IT_number 2
_symmetry_cell_setting triclinic
_symmetry_space_group_name_Hall '-P 1'
_symmetry_space_group_name_H-M 'P -1'
_atom_sites_solution_hydrogens geom
_atom_sites_solution_primary direct
_atom_sites_solution_secondary difmap
_audit_creation_method SHELXL-97
_audit_update_record
;
2015-05-18 deposited with the CCDC.
2015-05-27 downloaded from the CCDC.
;
_cell_angle_alpha 107.1270(10)
_cell_angle_beta 99.7630(10)
_cell_angle_gamma 96.8760(10)
_cell_formula_units_Z 1
_cell_length_a 12.6668(10)
_cell_length_b 13.5691(11)
_cell_length_c 16.3027(13)
_cell_measurement_reflns_used 8997
_cell_measurement_temperature 296(2)
_cell_measurement_theta_max 25.00
_cell_measurement_theta_min 1.72
_cell_volume 2595.8(4)
_computing_cell_refinement 'Bruker XSCANS'
_computing_data_collection 'Bruker XSCANS'
_computing_data_reduction 'Bruker SHELXTL'
_computing_molecular_graphics 'Bruker SHELXTL'
_computing_publication_material 'Bruker SHELXTL'
_computing_structure_refinement 'SHELXL-97 (Sheldrick, 1997)'
_computing_structure_solution 'SHELXS-97 (Sheldrick, 1990)'
_diffrn_ambient_temperature 296(2)
_diffrn_detector_area_resol_mean none
_diffrn_measured_fraction_theta_full 0.984
_diffrn_measured_fraction_theta_max 0.984
_diffrn_measurement_device_type 'Bruker P4'
_diffrn_measurement_method '\w scans'
_diffrn_radiation_monochromator graphite
_diffrn_radiation_source 'fine-focus sealed tube'
_diffrn_radiation_type MoK\a
_diffrn_radiation_wavelength 0.71073
_diffrn_reflns_av_R_equivalents 0.0379
_diffrn_reflns_av_sigmaI/netI 0.0704
_diffrn_reflns_limit_h_max 15
_diffrn_reflns_limit_h_min -15
_diffrn_reflns_limit_k_max 12
_diffrn_reflns_limit_k_min -16
_diffrn_reflns_limit_l_max 19
_diffrn_reflns_limit_l_min -17
_diffrn_reflns_number 13219
_diffrn_reflns_theta_full 25.00
_diffrn_reflns_theta_max 25.00
_diffrn_reflns_theta_min 1.72
_diffrn_standards_decay_% none
_diffrn_standards_interval_count none
_diffrn_standards_interval_time none
_diffrn_standards_number none
_exptl_absorpt_coefficient_mu 22.134
_exptl_absorpt_correction_T_max 0.1360
_exptl_absorpt_correction_T_min 0.0367
_exptl_absorpt_correction_type multi-scan
_exptl_absorpt_process_details SADABS
_exptl_crystal_colour 'Light yellow'
_exptl_crystal_density_diffrn 3.875
_exptl_crystal_density_method 'not measured'
_exptl_crystal_description flaky
_exptl_crystal_F_000 2717
_exptl_crystal_size_max 0.44
_exptl_crystal_size_mid 0.18
_exptl_crystal_size_min 0.15
_refine_diff_density_max 2.884
_refine_diff_density_min -3.923
_refine_diff_density_rms 0.436
_refine_ls_extinction_method none
_refine_ls_goodness_of_fit_ref 1.027
_refine_ls_hydrogen_treatment noref
_refine_ls_matrix_type full
_refine_ls_number_parameters 655
_refine_ls_number_reflns 8997
_refine_ls_number_restraints 73
_refine_ls_restrained_S_all 1.024
_refine_ls_R_factor_all 0.0572
_refine_ls_R_factor_gt 0.0502
_refine_ls_shift/su_max 0.002
_refine_ls_shift/su_mean 0.000
_refine_ls_structure_factor_coef Fsqd
_refine_ls_weighting_details 'calc w=1/[\s^2^(Fo^2^)+(0.0574P)^2^+71.9268P] where P=(Fo^2^+2Fc^2^)/3'
_refine_ls_weighting_scheme calc
_refine_ls_wR_factor_gt 0.1235
_refine_ls_wR_factor_ref 0.1273
_reflns_number_gt 7903
_reflns_number_total 8997
_reflns_threshold_expression >2sigma(I)
_cod_data_source_file c5dt00696a3.cif
_cod_data_source_block 7-Nd
_cod_depositor_comments
;
The following automatic conversions were performed:

'_symmetry_cell_setting' value 'Triclinic' changed to 'triclinic'
according to
/usr/data/users/saulius/crontab/automatic-downloads/rss-feeds/RSC/lib/dictionaries/cif_core.dic
dictionary named 'cif_core.dic' version 2.4.2 from 2011-04-26.

Automatic conversion script
Id: cif_fix_values 3271 2015-04-21 07:52:19Z andrius 

 Adding full bibliography for 1520091--1520099.cif.
;
_cod_original_sg_symbol_H-M P-1
_cod_database_code 1520093

loop_
_symmetry_equiv_pos_as_xyz
'x, y, z'
'-x, -y, -z'

loop_
_atom_site_label
_atom_site_type_symbol
_atom_site_fract_x
_atom_site_fract_y
_atom_site_fract_z
_atom_site_U_iso_or_equiv
_atom_site_adp_type
_atom_site_occupancy
_atom_site_symmetry_multiplicity
_atom_site_calc_flag
_atom_site_refinement_flags
_atom_site_disorder_assembly
_atom_site_disorder_group
W1 W 0.21343(5) 0.31173(5) 0.59522(4) 0.01343(15) Uani 1 1 d . . .
W2 W 0.46796(5) 0.44210(5) 0.68077(4) 0.01277(15) Uani 1 1 d . . .
W3 W 0.24673(5) 0.57499(5) 0.75513(4) 0.01240(15) Uani 1 1 d . . .
W4 W 0.35715(4) 0.61374(4) 0.97134(4) 0.00958(14) Uani 1 1 d . . .
W5 W 0.09519(5) 0.48715(5) 0.87863(4) 0.01162(14) Uani 1 1 d . . .
W6 W 0.15114(5) 0.25743(5) 0.94419(4) 0.01333(15) Uani 1 1 d . . .
W7 W 0.24825(5) 0.09088(5) 0.79087(4) 0.01391(15) Uani 1 1 d . . .
W8 W 0.41462(5) 0.18434(5) 0.65418(4) 0.01479(15) Uani 1 1 d . . .
W9 W 0.04427(5) 0.21447(5) 0.73135(4) 0.01239(15) Uani 1 1 d . . .
Nd1 Nd 0.11650(8) 0.23378(8) 0.32795(6) 0.0302(2) Uani 1 1 d . . .
As1 As 0.34012(11) 0.35986(11) 0.83588(9) 0.0083(3) Uani 1 1 d . . .
Fe1 Fe 0.38158(16) 0.43033(16) 1.09924(13) 0.0113(4) Uani 1 1 d . . .
O1W O 0.2416(9) 0.4519(10) 1.1538(8) 0.028(3) Uani 1 1 d . . .
O2W O 0.4115(10) 0.3157(9) 1.1627(7) 0.026(3) Uani 1 1 d . . .
O3W O 0.5520(12) 0.0463(10) 0.9296(9) 0.038(3) Uani 1 1 d U . .
O4W O 0.6874(11) 0.1182(11) 0.8248(10) 0.047(4) Uani 1 1 d . . .
O5W O 0.2553(16) 0.1427(15) 0.3806(13) 0.078(6) Uani 1 1 d . . .
O6W O 0.2790(14) 0.3774(15) 0.4056(10) 0.065(5) Uani 1 1 d . . .
O7W O -0.055(3) 0.180(3) 0.215(2) 0.086(9) Uiso 0.70 1 d P . .
O7M O -0.070(3) 0.219(3) 0.332(3) 0.033(10) Uiso 0.30 1 d P . .
O8W O 0.082(2) 0.048(2) 0.2095(18) 0.117(9) Uiso 1 1 d . . .
O9W O 0.2409(18) 0.2229(19) 0.2246(14) 0.091(7) Uani 1 1 d . . .
O10W O 0.094(3) 0.353(3) 0.237(2) 0.079(8) Uiso 0.70 1 d P . .
O10M O 0.042(5) 0.298(5) 0.203(4) 0.055(14) Uiso 0.30 1 d P . .
O11W O 0.045(3) 0.084(3) 0.378(2) 0.071(9) Uiso 0.60 1 d P . .
O11M O -0.013(3) 0.111(3) 0.373(2) 0.031(7) Uiso 0.40 1 d P . .
O12W O 0.047(3) 0.405(3) 0.384(2) 0.081(10) Uiso 0.60 1 d P . .
O12M O -0.018(3) 0.345(3) 0.386(3) 0.052(10) Uiso 0.40 1 d P . .
O13W O 0.116(2) -0.201(2) 0.9454(16) 0.104(8) Uiso 1 1 d . . .
O14W O 0.208(4) 0.013(4) 1.077(3) 0.090(13) Uiso 0.50 1 d P . .
O15W O 0.068(4) 0.529(4) 0.505(3) 0.086(12) Uiso 0.50 1 d P . .
O16W O 0.305(3) -0.061(3) 0.359(2) 0.075(9) Uiso 0.60 1 d P . .
O16M O 0.322(5) -0.130(5) 0.413(4) 0.11(2) Uiso 0.40 1 d P . .
O17W O 0.3775(17) 0.1306(13) 1.0417(10) 0.067(5) Uani 1 1 d . . .
O18W O 0.365(2) -0.1165(19) 0.8991(16) 0.057(6) Uiso 0.70 1 d P . .
O18M O 0.303(4) -0.122(4) 0.915(3) 0.035(10) Uiso 0.30 1 d P . .
O19W O -0.1659(10) 0.2895(11) 0.8701(8) 0.036(3) Uani 1 1 d . . .
O20W O 0.7432(16) 0.3519(17) 0.7305(13) 0.085(7) Uani 1 1 d . . .
O21W O -0.0961(19) 0.3974(15) 0.6332(12) 0.080(6) Uani 1 1 d . . .
O22W O 0.1187(18) 0.0047(17) 0.5094(14) 0.083(6) Uiso 1 1 d . . .
O23W O 0.1370(17) -0.2002(16) 0.5083(11) 0.074(6) Uani 1 1 d . . .
O1 O 0.1333(9) 0.2894(8) 0.4918(7) 0.018(2) Uani 1 1 d . . .
O2 O 0.2898(8) 0.1964(8) 0.5698(6) 0.014(2) Uani 1 1 d . . .
O3 O 0.1849(8) 0.4401(8) 0.6665(6) 0.015(2) Uani 1 1 d U . .
O4 O 0.3421(8) 0.3320(8) 0.7202(6) 0.011(2) Uani 1 1 d . . .
O5 O 0.1154(8) 0.2390(8) 0.6420(6) 0.013(2) Uani 1 1 d . . .
O6 O 0.3396(9) 0.3934(9) 0.5817(6) 0.019(2) Uani 1 1 d . . .
O7 O 0.5552(10) 0.5120(10) 0.6382(7) 0.029(3) Uani 1 1 d . . .
O8 O 0.4958(9) 0.2996(9) 0.6348(7) 0.021(2) Uani 1 1 d . . .
O9 O 0.5447(8) 0.4620(8) 0.7908(6) 0.014(2) Uani 1 1 d U . .
O10 O 0.3839(9) 0.5497(8) 0.7302(7) 0.020(2) Uani 1 1 d . . .
O11 O 0.2223(9) 0.6640(9) 0.6997(7) 0.020(2) Uani 1 1 d U . .
O12 O 0.1121(8) 0.5603(8) 0.7937(6) 0.014(2) Uani 1 1 d U . .
O13 O 0.2743(7) 0.4733(7) 0.8511(6) 0.0085(19) Uani 1 1 d U . .
O14 O 0.3148(8) 0.6693(8) 0.8681(6) 0.012(2) Uani 1 1 d U . .
O15 O 0.4820(9) 0.5913(8) 0.9381(7) 0.020(2) Uani 1 1 d . . .
O16 O 0.3553(9) 0.5280(8) 1.0373(7) 0.017(2) Uani 1 1 d U . .
O17 O 0.3935(8) 0.7405(8) 1.0506(6) 0.016(2) Uani 1 1 d . . .
O18 O 0.1935(8) 0.6011(8) 0.9645(6) 0.013(2) Uani 1 1 d . . .
O19 O -0.0271(8) 0.5193(9) 0.8978(7) 0.021(2) Uani 1 1 d U . .
O20 O 0.0484(8) 0.3629(8) 0.7757(6) 0.014(2) Uani 1 1 d . . .
O21 O 0.1216(8) 0.3937(8) 0.9443(6) 0.014(2) Uani 1 1 d . . .
O22 O 0.2226(8) 0.2626(7) 0.8199(6) 0.009(2) Uani 1 1 d . . .
O23 O 0.2888(8) 0.3154(7) 1.0037(7) 0.012(2) Uani 1 1 d . . .
O24 O 0.0859(9) 0.2383(9) 1.0250(7) 0.022(2) Uani 1 1 d . . .
O25 O 0.0216(8) 0.2117(8) 0.8436(7) 0.015(2) Uani 1 1 d . . .
O26 O 0.1826(8) 0.1197(8) 0.8939(7) 0.017(2) Uani 1 1 d . . .
O27 O 0.2358(10) -0.0445(9) 0.7677(8) 0.026(3) Uani 1 1 d . . .
O28 O 0.1019(8) 0.0877(8) 0.7200(7) 0.015(2) Uani 1 1 d . . .
O29 O 0.3858(9) 0.1419(8) 0.8621(7) 0.018(2) Uani 1 1 d . . .
O30 O 0.3039(9) 0.1071(8) 0.6940(7) 0.019(2) Uani 1 1 d U . .
O31 O 0.4536(10) 0.0795(9) 0.5811(7) 0.026(3) Uani 1 1 d . . .
O32 O 0.5066(9) 0.2074(9) 0.7597(7) 0.021(2) Uani 1 1 d . . .
O33 O -0.0883(8) 0.1688(9) 0.6712(7) 0.022(2) Uani 1 1 d . . .
O34 O 0.4816(10) -0.0059(9) 0.7478(8) 0.029(3) Uani 1 1 d DU . .
Fe2 Fe 0.53352(17) 0.13563(16) 0.84587(14) 0.0149(5) Uani 1 1 d . . .
O35 O 0.616(2) -0.041(2) 0.681(2) 0.049(8) Uiso 0.50 1 d PD A 1
O36 O 0.513(3) -0.273(3) 0.670(3) 0.085(9) Uiso 0.50 1 d PD B 1
H36 H 0.5360 -0.3288 0.6571 0.128 Uiso 0.50 1 d PR B 1
N1 N 0.327(3) -0.148(3) 0.631(2) 0.043(6) Uiso 0.50 1 d PD A 1
H1A H 0.2902 -0.1997 0.5834 0.051 Uiso 0.50 1 d PR A 1
H1B H 0.3185 -0.1633 0.6787 0.051 Uiso 0.50 1 d PR A 1
H1C H 0.3010 -0.0890 0.6318 0.051 Uiso 0.50 1 d PR A 1
C1 C 0.522(2) -0.059(3) 0.692(2) 0.027(8) Uiso 0.50 1 d PD A 1
C2 C 0.448(3) -0.147(2) 0.617(2) 0.037(7) Uiso 0.50 1 d PD A 1
H2 H 0.4506 -0.1295 0.5627 0.045 Uiso 0.50 1 calc PR A 1
C3 C 0.457(2) -0.259(2) 0.5984(17) 0.056(6) Uani 1 1 d DU . .
C4 C 0.381(3) -0.344(2) 0.5316(19) 0.080(9) Uani 1 1 d U B .
H4A H 0.3528 -0.3278 0.4798 0.120 Uiso 1 1 d R . .
H4B H 0.4173 -0.4031 0.5160 0.120 Uiso 1 1 d R . .
H4C H 0.3230 -0.3600 0.5587 0.120 Uiso 1 1 d R . .
O35' O 0.557(3) -0.131(3) 0.771(3) 0.083(12) Uiso 0.50 1 d PD A 2
O36' O 0.514(3) -0.215(3) 0.552(3) 0.085(9) Uiso 0.50 1 d PD B 2
H36' H 0.4987 -0.1590 0.5474 0.128 Uiso 0.50 1 d PR B 2
N1' N 0.347(3) -0.115(3) 0.596(2) 0.043(6) Uiso 0.50 1 d PD A 2
H1'A H 0.2965 -0.1584 0.5512 0.064 Uiso 0.50 1 d PR A 2
H1'B H 0.3152 -0.0679 0.6299 0.064 Uiso 0.50 1 d PR A 2
H1'C H 0.3967 -0.0823 0.5767 0.064 Uiso 0.50 1 d PR A 2
C1' C 0.490(3) -0.097(2) 0.728(2) 0.037(9) Uiso 0.50 1 d PD A 2
C2' C 0.406(3) -0.178(3) 0.653(2) 0.037(7) Uiso 0.50 1 d PD A 2
H2' H 0.3526 -0.2115 0.6780 0.045 Uiso 0.50 1 calc PR A 2

loop_
_atom_site_aniso_label
_atom_site_aniso_U_11
_atom_site_aniso_U_22
_atom_site_aniso_U_33
_atom_site_aniso_U_23
_atom_site_aniso_U_13
_atom_site_aniso_U_12
W1 0.0154(3) 0.0141(3) 0.0099(3) 0.0037(2) -0.0003(2) 0.0036(2)
W2 0.0130(3) 0.0158(3) 0.0104(3) 0.0053(2) 0.0029(2) 0.0025(2)
W3 0.0163(3) 0.0114(3) 0.0115(3) 0.0062(2) 0.0008(2) 0.0065(2)
W4 0.0102(3) 0.0083(3) 0.0101(3) 0.0032(2) -0.0001(2) 0.0040(2)
W5 0.0096(3) 0.0114(3) 0.0132(3) 0.0028(2) 0.0013(2) 0.0043(2)
W6 0.0132(3) 0.0149(3) 0.0125(3) 0.0065(2) 0.0017(2) 0.0009(2)
W7 0.0143(3) 0.0089(3) 0.0182(3) 0.0054(2) 0.0006(2) 0.0024(2)
W8 0.0177(3) 0.0142(3) 0.0131(3) 0.0032(2) 0.0037(2) 0.0079(2)
W9 0.0108(3) 0.0112(3) 0.0126(3) 0.0024(2) -0.0012(2) 0.0012(2)
Nd1 0.0330(6) 0.0348(6) 0.0250(5) 0.0130(4) 0.0038(4) 0.0084(4)
As1 0.0095(7) 0.0080(7) 0.0092(7) 0.0044(5) 0.0026(5) 0.0031(5)
Fe1 0.0104(10) 0.0115(11) 0.0129(10) 0.0056(8) 0.0004(8) 0.0038(8)
O1W 0.019(6) 0.031(7) 0.029(7) 0.002(5) 0.010(5) 0.005(5)
O2W 0.029(7) 0.026(7) 0.026(6) 0.010(5) 0.004(5) 0.012(5)
O3W 0.047(7) 0.030(6) 0.043(6) 0.023(5) -0.002(5) 0.013(5)
O4W 0.024(7) 0.036(8) 0.068(10) 0.005(7) 0.000(7) 0.006(6)
O5W 0.076(13) 0.062(12) 0.087(13) 0.032(10) -0.031(11) 0.023(10)
O6W 0.069(12) 0.082(13) 0.038(9) 0.028(9) 0.006(8) -0.029(10)
O9W 0.087(16) 0.116(19) 0.078(14) 0.030(13) 0.043(12) 0.017(14)
O17W 0.109(15) 0.053(11) 0.045(9) 0.017(8) 0.005(9) 0.050(10)
O19W 0.025(7) 0.037(8) 0.038(7) 0.000(6) 0.010(6) 0.001(6)
O20W 0.071(13) 0.086(15) 0.071(12) -0.005(11) -0.023(10) 0.042(11)
O21W 0.119(17) 0.071(13) 0.056(11) 0.034(10) -0.005(11) 0.037(12)
O23W 0.088(14) 0.083(14) 0.050(10) 0.026(10) 0.000(10) 0.015(11)
O1 0.021(6) 0.010(5) 0.022(6) 0.003(4) 0.004(5) 0.008(4)
O2 0.020(6) 0.017(6) 0.008(5) 0.008(4) 0.003(4) 0.003(4)
O3 0.015(5) 0.011(5) 0.015(5) -0.002(4) 0.001(4) 0.008(4)
O4 0.012(5) 0.009(5) 0.007(5) -0.001(4) 0.000(4) -0.004(4)
O5 0.010(5) 0.015(6) 0.013(5) -0.001(4) 0.007(4) 0.006(4)
O6 0.017(6) 0.032(7) 0.007(5) 0.009(5) 0.001(4) -0.001(5)
O7 0.030(7) 0.038(8) 0.018(6) 0.010(5) 0.010(5) 0.000(6)
O8 0.022(6) 0.020(6) 0.027(6) 0.010(5) 0.010(5) 0.008(5)
O9 0.015(5) 0.010(5) 0.017(5) 0.003(4) -0.002(4) 0.008(4)
O10 0.017(6) 0.013(6) 0.030(6) 0.003(5) 0.008(5) 0.005(4)
O11 0.019(5) 0.024(5) 0.025(5) 0.019(4) 0.001(4) 0.009(4)
O12 0.014(2) 0.013(2) 0.014(2) 0.0049(12) 0.0026(11) 0.0030(11)
O13 0.008(2) 0.008(2) 0.008(2) 0.0023(11) 0.0014(11) 0.0016(10)
O14 0.011(2) 0.012(2) 0.012(2) 0.0039(12) 0.0021(11) 0.0026(11)
O15 0.015(6) 0.014(6) 0.026(6) 0.006(5) -0.003(5) -0.001(4)
O16 0.027(5) 0.010(5) 0.017(5) 0.006(4) 0.004(4) 0.012(4)
O17 0.021(6) 0.015(6) 0.014(5) 0.005(4) 0.006(4) 0.010(4)
O18 0.017(5) 0.014(5) 0.006(5) -0.001(4) 0.003(4) 0.001(4)
O19 0.008(5) 0.019(5) 0.033(6) 0.003(4) -0.001(4) 0.007(4)
O20 0.010(5) 0.014(5) 0.018(5) 0.002(4) 0.004(4) 0.008(4)
O21 0.016(5) 0.019(6) 0.004(5) 0.002(4) -0.003(4) 0.003(4)
O22 0.013(5) 0.006(5) 0.009(5) 0.004(4) 0.002(4) -0.002(4)
O23 0.008(5) 0.006(5) 0.020(5) 0.004(4) -0.003(4) -0.002(4)
O24 0.029(6) 0.020(6) 0.021(6) 0.008(5) 0.007(5) 0.011(5)
O25 0.010(5) 0.010(5) 0.021(5) 0.001(4) 0.002(4) -0.002(4)
O26 0.016(5) 0.014(6) 0.019(5) 0.010(4) -0.001(4) -0.003(4)
O27 0.035(7) 0.016(6) 0.027(6) 0.008(5) 0.003(5) 0.011(5)
O28 0.017(5) 0.008(5) 0.018(5) 0.004(4) -0.004(4) 0.003(4)
O29 0.018(6) 0.013(6) 0.017(5) -0.002(4) -0.004(4) 0.001(4)
O30 0.018(2) 0.019(2) 0.019(2) 0.0052(12) 0.0040(11) 0.0040(11)
O31 0.035(7) 0.018(6) 0.025(6) 0.001(5) 0.007(5) 0.014(5)
O32 0.016(6) 0.024(6) 0.026(6) 0.012(5) 0.003(5) 0.008(5)
O33 0.012(5) 0.023(6) 0.027(6) 0.010(5) -0.006(5) -0.001(4)
O34 0.026(6) 0.019(6) 0.037(6) -0.001(5) 0.003(5) 0.014(5)
Fe2 0.0150(11) 0.0091(11) 0.0190(11) 0.0025(9) 0.0006(9) 0.0054(8)
C3 0.076(17) 0.052(14) 0.069(16) 0.042(11) 0.035(12) 0.035(12)
C4 0.13(3) 0.052(17) 0.067(18) 0.019(12) 0.041(16) 0.040(15)

loop_
_atom_type_symbol
_atom_type_description
_atom_type_scat_dispersion_real
_atom_type_scat_dispersion_imag
_atom_type_scat_source
C C 0.0033 0.0016 'International Tables Vol C Tables 4.2.6.8 and 6.1.1.4'
H H 0.0000 0.0000 'International Tables Vol C Tables 4.2.6.8 and 6.1.1.4'
As As 0.0499 2.0058 'International Tables Vol C Tables 4.2.6.8 and 6.1.1.4'
Fe Fe 0.3463 0.8444 'International Tables Vol C Tables 4.2.6.8 and 6.1.1.4'
N N 0.0061 0.0033 'International Tables Vol C Tables 4.2.6.8 and 6.1.1.4'
Nd Nd -0.1943 3.0179 'International Tables Vol C Tables 4.2.6.8 and 6.1.1.4'
O O 0.0106 0.0060 'International Tables Vol C Tables 4.2.6.8 and 6.1.1.4'
W W -0.8490 6.8722 'International Tables Vol C Tables 4.2.6.8 and 6.1.1.4'

loop_
_geom_angle_atom_site_label_1
_geom_angle_atom_site_label_2
_geom_angle_atom_site_label_3
_geom_angle
_geom_angle_site_symmetry_1
_geom_angle_site_symmetry_3
O1 W1 O5 99.5(5) . .
O1 W1 O3 105.0(4) . .
O5 W1 O3 88.9(4) . .
O1 W1 O6 97.7(5) . .
O5 W1 O6 162.9(4) . .
O3 W1 O6 86.6(5) . .
O1 W1 O2 99.9(4) . .
O5 W1 O2 91.2(4) . .
O3 W1 O2 154.7(4) . .
O6 W1 O2 86.0(5) . .
O1 W1 O4 170.4(4) . .
O5 W1 O4 86.8(4) . .
O3 W1 O4 82.2(4) . .
O6 W1 O4 76.2(4) . .
O2 W1 O4 72.5(4) . .
O7 W2 O9 103.4(5) . .
O7 W2 O8 102.1(5) . .
O9 W2 O8 93.4(4) . .
O7 W2 O10 100.6(5) . .
O9 W2 O10 89.6(5) . .
O8 W2 O10 155.7(5) . .
O7 W2 O6 100.1(5) . .
O9 W2 O6 156.3(5) . .
O8 W2 O6 84.2(5) . .
O10 W2 O6 83.4(5) . .
O7 W2 O4 172.6(4) . .
O9 W2 O4 82.7(4) . .
O8 W2 O4 73.2(4) . .
O10 W2 O4 83.4(4) . .
O6 W2 O4 74.0(4) . .
O11 W3 O14 99.6(5) . .
O11 W3 O10 99.6(5) . .
O14 W3 O10 91.0(4) . .
O11 W3 O12 99.5(5) . .
O14 W3 O12 89.6(4) . .
O10 W3 O12 160.5(4) . .
O11 W3 O3 103.5(5) . .
O14 W3 O3 156.8(4) . .
O10 W3 O3 86.7(4) . .
O12 W3 O3 85.1(4) . .
O11 W3 O13 170.7(4) . .
O14 W3 O13 72.9(4) . .
O10 W3 O13 86.2(4) . .
O12 W3 O13 75.4(4) . .
O3 W3 O13 83.9(4) . .
O17 W4 O15 103.1(5) . .
O17 W4 O16 103.3(5) . .
O15 W4 O16 97.6(5) . .
O17 W4 O18 95.9(4) . .
O15 W4 O18 159.0(4) . .
O16 W4 O18 86.4(4) . .
O17 W4 O14 93.8(4) . .
O15 W4 O14 89.3(4) . .
O16 W4 O14 159.5(4) . .
O18 W4 O14 80.6(4) . .
O17 W4 O13 163.4(4) . .
O15 W4 O13 86.4(4) . .
O16 W4 O13 88.7(4) . .
O18 W4 O13 73.1(4) . .
O14 W4 O13 72.5(4) . .
O19 W5 O18 101.0(5) . .
O19 W5 O21 103.2(5) . .
O18 W5 O21 93.0(4) . .
O19 W5 O20 101.5(5) . .
O18 W5 O20 157.1(4) . .
O21 W5 O20 86.5(4) . .
O19 W5 O12 97.7(5) . .
O18 W5 O12 87.9(4) . .
O21 W5 O12 158.5(4) . .
O20 W5 O12 84.5(4) . .
O19 W5 O13 169.8(4) . .
O18 W5 O13 72.7(4) . .
O21 W5 O13 85.3(4) . .
O20 W5 O13 84.4(4) . .
O12 W5 O13 74.4(4) . .
O24 W6 O23 103.3(5) . .
O24 W6 O26 101.0(5) . .
O23 W6 O26 95.2(4) . .
O24 W6 O21 100.9(5) . .
O23 W6 O21 90.2(4) . .
O26 W6 O21 155.5(4) . .
O24 W6 O25 98.4(5) . .
O23 W6 O25 157.8(4) . .
O26 W6 O25 84.9(4) . .
O21 W6 O25 81.2(4) . .
O24 W6 O22 171.9(4) . .
O23 W6 O22 83.7(4) . .
O26 W6 O22 74.1(4) . .
O21 W6 O22 82.9(4) . .
O25 W6 O22 75.0(4) . .
O27 W7 O29 103.3(5) . .
O27 W7 O30 100.2(5) . .
O29 W7 O30 89.7(5) . .
O27 W7 O26 97.7(5) . .
O29 W7 O26 90.8(5) . .
O30 W7 O26 161.5(4) . .
O27 W7 O28 96.2(5) . .
O29 W7 O28 160.4(4) . .
O30 W7 O28 86.1(4) . .
O26 W7 O28 87.3(4) . .
O27 W7 O22 166.9(5) . .
O29 W7 O22 87.7(4) . .
O30 W7 O22 86.6(4) . .
O26 W7 O22 74.9(4) . .
O28 W7 O22 73.0(4) . .
O31 W8 O32 104.8(5) . .
O31 W8 O8 100.5(5) . .
O32 W8 O8 91.9(5) . .
O31 W8 O30 99.8(5) . .
O32 W8 O30 88.3(5) . .
O8 W8 O30 158.9(5) . .
O31 W8 O2 96.3(5) . .
O32 W8 O2 158.6(5) . .
O8 W8 O2 87.8(4) . .
O30 W8 O2 84.5(4) . .
O31 W8 O4 165.8(4) . .
O32 W8 O4 88.6(4) . .
O8 W8 O4 74.1(4) . .
O30 W8 O4 84.8(4) . .
O2 W8 O4 70.7(4) . .
O33 W9 O25 99.1(5) . .
O33 W9 O28 102.7(5) . .
O25 W9 O28 87.7(4) . .
O33 W9 O20 102.3(5) . .
O25 W9 O20 86.2(4) . .
O28 W9 O20 154.9(4) . .
O33 W9 O5 100.2(5) . .
O25 W9 O5 160.6(4) . .
O28 W9 O5 90.0(4) . .
O20 W9 O5 87.9(4) . .
O33 W9 O22 174.0(4) . .
O25 W9 O22 76.8(4) . .
O28 W9 O22 73.0(4) . .
O20 W9 O22 81.9(4) . .
O5 W9 O22 84.1(4) . .
O7M Nd1 O5W 130.6(12) . .
O7M Nd1 O7W 45.5(12) . .
O5W Nd1 O7W 135.1(9) . .
O7M Nd1 O9W 141.7(12) . .
O5W Nd1 O9W 76.0(8) . .
O7W Nd1 O9W 96.4(9) . .
O7M Nd1 O10W 90.1(13) . .
O5W Nd1 O10W 138.9(9) . .
O7W Nd1 O10W 66.4(11) . .
O9W Nd1 O10W 65.7(9) . .
O7M Nd1 O1 80.8(10) . .
O5W Nd1 O1 75.3(6) . .
O7W Nd1 O1 126.3(8) . .
O9W Nd1 O1 137.2(6) . .
O10W Nd1 O1 124.5(8) . .
O7M Nd1 O6W 133.0(12) . .
O5W Nd1 O6W 76.1(7) . .
O7W Nd1 O6W 145.0(8) . .
O9W Nd1 O6W 73.6(7) . .
O10W Nd1 O6W 79.1(9) . .
O1 Nd1 O6W 69.1(4) . .
O7M Nd1 O12M 39.7(14) . .
O5W Nd1 O12M 139.2(11) . .
O7W Nd1 O12M 72.0(12) . .
O9W Nd1 O12M 139.5(11) . .
O10W Nd1 O12M 74.3(12) . .
O1 Nd1 O12M 64.2(9) . .
O6W Nd1 O12M 93.7(11) . .
O7M Nd1 O10M 78.3(17) . .
O5W Nd1 O10M 144.4(14) . .
O7W Nd1 O10M 46.5(16) . .
O9W Nd1 O10M 68.9(14) . .
O10W Nd1 O10M 20.7(13) . .
O1 Nd1 O10M 137.0(13) . .
O6W Nd1 O10M 99.5(15) . .
O12M Nd1 O10M 75.9(16) . .
O7M Nd1 O11W 66.1(13) . .
O5W Nd1 O11W 64.9(10) . .
O7W Nd1 O11W 86.1(11) . .
O9W Nd1 O11W 124.7(10) . .
O10W Nd1 O11W 152.1(11) . .
O1 Nd1 O11W 68.0(8) . .
O6W Nd1 O11W 127.5(8) . .
O12M Nd1 O11W 93.8(13) . .
O10M Nd1 O11W 132.6(16) . .
O7M Nd1 O11M 46.6(13) . .
O5W Nd1 O11M 84.2(9) . .
O7W Nd1 O11M 72.8(10) . .
O9W Nd1 O11M 138.8(10) . .
O10W Nd1 O11M 135.1(11) . .
O1 Nd1 O11M 67.9(8) . .
O6W Nd1 O11M 135.9(8) . .
O12M Nd1 O11M 76.1(13) . .
O10M Nd1 O11M 118.4(16) . .
O11W Nd1 O11M 19.6(9) . .
O7M Nd1 O12W 63.4(13) . .
O5W Nd1 O12W 138.3(9) . .
O7W Nd1 O12W 84.6(11) . .
O9W Nd1 O12W 118.4(10) . .
O10W Nd1 O12W 58.7(11) . .
O1 Nd1 O12W 68.6(8) . .
O6W Nd1 O12W 72.1(10) . .
O12M Nd1 O12W 25.0(10) . .
O10M Nd1 O12W 68.4(16) . .
O11W Nd1 O12W 116.8(12) . .
O11M Nd1 O12W 100.4(12) . .
O22 As1 O13 98.4(4) . .
O22 As1 O4 96.1(4) . .
O13 As1 O4 98.7(4) . .
O16 Fe1 O23 91.9(4) . .
O16 Fe1 O9 94.3(4) . 2_667
O23 Fe1 O9 168.5(5) . 2_667
O16 Fe1 O15 93.4(5) . 2_667
O23 Fe1 O15 96.4(4) . 2_667
O9 Fe1 O15 92.9(4) 2_667 2_667
O16 Fe1 O1W 92.0(5) . .
O23 Fe1 O1W 87.2(5) . .
O9 Fe1 O1W 83.0(4) 2_667 .
O15 Fe1 O1W 173.4(5) 2_667 .
O16 Fe1 O2W 177.2(5) . .
O23 Fe1 O2W 86.0(4) . .
O9 Fe1 O2W 88.1(4) 2_667 .
O15 Fe1 O2W 85.0(5) 2_667 .
O1W Fe1 O2W 89.7(5) . .
O12M O7M Nd1 76(2) . .
O10M O10W Nd1 81(4) . .
O10W O10M Nd1 78(4) . .
O11M O11W Nd1 81(3) . .
O11W O11M Nd1 79(3) . .
O12M O12W Nd1 76(3) . .
O12W O12M O7M 138(4) . .
O12W O12M Nd1 79(3) . .
O7M O12M Nd1 65(2) . .
W1 O1 Nd1 148.3(6) . .
W1 O2 W8 122.5(5) . .
W1 O3 W3 146.2(6) . .
As1 O4 W1 134.6(5) . .
As1 O4 W8 116.8(5) . .
W1 O4 W8 94.1(3) . .
As1 O4 W2 118.3(4) . .
W1 O4 W2 91.5(3) . .
W8 O4 W2 91.4(3) . .
W1 O5 W9 156.1(6) . .
W1 O6 W2 117.9(5) . .
W8 O8 W2 121.3(6) . .
W2 O9 Fe1 143.1(6) . 2_667
W3 O10 W2 145.4(6) . .
W3 O12 W5 120.7(5) . .
As1 O13 W4 115.0(4) . .
As1 O13 W3 127.6(5) . .
W4 O13 W3 94.5(3) . .
As1 O13 W5 127.8(5) . .
W4 O13 W5 93.5(3) . .
W3 O13 W5 89.4(3) . .
W3 O14 W4 120.1(5) . .
W4 O15 Fe1 178.6(7) . 2_667
W4 O16 Fe1 167.6(7) . .
W4 O17 Fe2 163.9(6) . 2_667
W5 O18 W4 120.5(5) . .
W9 O20 W5 144.8(6) . .
W5 O21 W6 147.7(5) . .
As1 O22 W7 117.0(5) . .
As1 O22 W9 135.9(5) . .
W7 O22 W9 93.3(3) . .
As1 O22 W6 118.2(4) . .
W7 O22 W6 91.5(3) . .
W9 O22 W6 90.1(3) . .
W6 O23 Fe1 145.9(6) . .
W9 O25 W6 117.9(5) . .
W6 O26 W7 119.5(5) . .
W9 O28 W7 120.5(5) . .
W7 O29 Fe2 135.3(6) . .
W7 O30 W8 146.7(6) . .
W8 O32 Fe2 137.7(6) . .
C1' O34 C1 48(2) . .
C1' O34 Fe2 143.3(18) . .
C1 O34 Fe2 134.6(17) . .
O32 Fe2 O29 88.5(5) . .
O32 Fe2 O17 98.3(5) . 2_667
O29 Fe2 O17 96.7(4) . 2_667
O32 Fe2 O34 89.8(5) . .
O29 Fe2 O34 91.0(5) . .
O17 Fe2 O34 168.9(5) 2_667 .
O32 Fe2 O4W 92.9(6) . .
O29 Fe2 O4W 176.1(5) . .
O17 Fe2 O4W 86.6(5) 2_667 .
O34 Fe2 O4W 85.4(5) . .
O32 Fe2 O3W 174.5(5) . .
O29 Fe2 O3W 89.6(5) . .
O17 Fe2 O3W 87.0(5) 2_667 .
O34 Fe2 O3W 85.1(5) . .
O4W Fe2 O3W 88.7(6) . .
C3 O36 H36 111.3 . .
C2 N1 H1A 101.1 . .
C2 N1 H1B 111.9 . .
H1A N1 H1B 109.4 . .
C2 N1 H1C 115.1 . .
H1A N1 H1C 109.6 . .
H1B N1 H1C 109.3 . .
C2 N1 H1'A 88.4 . .
H1A N1 H1'A 44.8 . .
H1B N1 H1'A 151.6 . .
H1C N1 H1'A 76.9 . .
C2 N1 H1'B 100.9 . .
H1A N1 H1'B 115.0 . .
H1B N1 H1'B 117.1 . .
H1C N1 H1'B 14.2 . .
H1'A N1 H1'B 75.8 . .
O34 C1 O35 127(3) . .
O34 C1 C2 118(3) . .
O35 C1 C2 114(3) . .
C3 C2 C1 123(3) . .
C3 C2 N1 102(2) . .
C1 C2 N1 108(3) . .
C3 C2 H2 107.5 . .
C1 C2 H2 107.5 . .
N1 C2 H2 107.5 . .
C3 C2 H36' 81.0 . .
C1 C2 H36' 105.3 . .
N1 C2 H36' 136.8 . .
H2 C2 H36' 35.1 . .
C3 C2 H1'C 139.6 . .
C1 C2 H1'C 96.4 . .
N1 C2 H1'C 69.2 . .
H2 C2 H1'C 46.0 . .
H36' C2 H1'C 80.9 . .
O36 C3 O36' 117(3) . .
O36 C3 C4 121(3) . .
O36' C3 C4 103(3) . .
O36 C3 C2 110(3) . .
O36' C3 C2 69(3) . .
C4 C3 C2 124(3) . .
O36 C3 C2' 91(3) . .
O36' C3 C2' 108(3) . .
C4 C3 C2' 115(3) . .
C2 C3 C2' 39(2) . .
C3 C4 H4A 114.4 . .
C3 C4 H4B 108.6 . .
H4A C4 H4B 109.5 . .
C3 C4 H4C 105.3 . .
H4A C4 H4C 109.3 . .
H4B C4 H4C 109.6 . .
C3 O36' H36' 116.3 . .
C2' N1' H1A 69.7 . .
C2' N1' H1C 98.9 . .
H1A N1' H1C 84.7 . .
C2' N1' H1'A 110.8 . .
H1A N1' H1'A 46.1 . .
H1C N1' H1'A 98.1 . .
C2' N1' H1'B 109.7 . .
H1A N1' H1'B 105.5 . .
H1C N1' H1'B 21.1 . .
H1'A N1' H1'B 109.5 . .
C2' N1' H1'C 107.8 . .
H1A N1' H1'C 143.2 . .
H1C N1' H1'C 130.6 . .
H1'A N1' H1'C 109.5 . .
H1'B N1' H1'C 109.5 . .
O34 C1' O35' 123(3) . .
O34 C1' C2' 120(3) . .
O35' C1' C2' 116(3) . .
C3 C2' C1' 112(3) . .
C3 C2' N1' 111(3) . .
C1' C2' N1' 107(3) . .
C3 C2' H1B 142.0 . .
C1' C2' H1B 101.6 . .
N1' C2' H1B 73.4 . .
C3 C2' H2' 109.0 . .
C1' C2' H2' 109.0 . .
N1' C2' H2' 109.0 . .
H1B C2' H2' 40.7 . .

loop_
_geom_bond_atom_site_label_1
_geom_bond_atom_site_label_2
_geom_bond_distance
_geom_bond_site_symmetry_2
W1 O1 1.735(10) .
W1 O5 1.889(10) .
W1 O3 1.901(10) .
W1 O6 1.916(11) .
W1 O2 1.916(10) .
W1 O4 2.306(9) .
W2 O7 1.731(12) .
W2 O9 1.815(10) .
W2 O8 1.956(11) .
W2 O10 1.971(11) .
W2 O6 1.978(10) .
W2 O4 2.351(10) .
W3 O11 1.734(10) .
W3 O14 1.892(10) .
W3 O10 1.898(11) .
W3 O12 1.924(10) .
W3 O3 1.941(10) .
W3 O13 2.382(9) .
W4 O17 1.771(10) .
W4 O15 1.788(11) .
W4 O16 1.803(10) .
W4 O18 2.040(10) .
W4 O14 2.057(9) .
W4 O13 2.280(9) .
W5 O19 1.713(11) .
W5 O18 1.891(10) .
W5 O21 1.908(10) .
W5 O20 1.941(10) .
W5 O12 1.951(10) .
W5 O13 2.405(9) .
W6 O24 1.733(11) .
W6 O23 1.802(9) .
W6 O26 1.926(11) .
W6 O21 1.930(10) .
W6 O25 2.003(10) .
W6 O22 2.371(9) .
W7 O27 1.745(11) .
W7 O29 1.848(10) .
W7 O30 1.893(11) .
W7 O26 1.958(11) .
W7 O28 2.000(10) .
W7 O22 2.311(9) .
W8 O31 1.748(11) .
W8 O32 1.824(11) .
W8 O8 1.903(11) .
W8 O30 1.960(11) .
W8 O2 1.970(10) .
W8 O4 2.350(10) .
W9 O33 1.732(10) .
W9 O25 1.909(11) .
W9 O28 1.919(10) .
W9 O20 1.920(10) .
W9 O5 1.924(10) .
W9 O22 2.366(9) .
Nd1 O7M 2.36(4) .
Nd1 O5W 2.447(16) .
Nd1 O7W 2.48(3) .
Nd1 O9W 2.48(2) .
Nd1 O10W 2.50(3) .
Nd1 O1 2.516(11) .
Nd1 O6W 2.517(16) .
Nd1 O12M 2.53(4) .
Nd1 O10M 2.53(6) .
Nd1 O11W 2.53(3) .
Nd1 O11M 2.54(3) .
Nd1 O12W 2.55(4) .
As1 O22 1.795(9) .
As1 O13 1.811(9) .
As1 O4 1.816(9) .
Fe1 O16 1.914(10) .
Fe1 O23 1.936(10) .
Fe1 O9 1.945(10) 2_667
Fe1 O15 1.954(12) 2_667
Fe1 O1W 2.128(12) .
Fe1 O2W 2.142(12) .
O3W Fe2 2.078(12) .
O4W Fe2 2.065(14) .
O7M O12M 1.66(6) .
O10W O10M 0.90(6) .
O11W O11M 0.86(4) .
O12W O12M 1.10(5) .
O15W O15W 1.76(9) 2_566
O16W O16M 1.48(7) .
O18W O18M 0.86(5) .
O9 Fe1 1.945(10) 2_667
O15 Fe1 1.954(11) 2_667
O17 Fe2 1.990(10) 2_667
O29 Fe2 1.942(11) .
O32 Fe2 1.940(11) .
O34 C1' 1.20(3) .
O34 C1 1.21(3) .
O34 Fe2 2.052(12) .
Fe2 O17 1.990(10) 2_667
O35 C1 1.23(4) .
O36 C3 1.34(3) .
O36 H36 0.8207 .
N1 C2 1.59(4) .
N1 H1A 0.8892 .
N1 H1B 0.8872 .
N1 H1C 0.8902 .
N1 H1'A 1.2487 .
N1 H1'B 1.1115 .
C1 C2 1.51(4) .
C2 C3 1.49(4) .
C2 H2 0.9800 .
C2 H36' 1.3741 .
C2 H1'C 1.3907 .
C3 O36' 1.35(3) .
C3 C4 1.44(4) .
C3 C2' 1.49(4) .
C4 H4A 0.9572 .
C4 H4B 0.9612 .
C4 H4C 0.9586 .
O35' C1' 1.23(4) .
O36' H36' 0.8196 .
N1' C2' 1.59(4) .
N1' H1A 1.2195 .
N1' H1C 0.9115 .
N1' H1'A 0.8888 .
N1' H1'B 0.8909 .
N1' H1'C 0.8882 .
C1' C2' 1.52(4) .
C2' H1B 1.2651 .
C2' H2' 0.9800 .
